data_7203563
loop_
_publ_author_name
'Jones, Leigh F.'
'Camm, Kenneth D.'
'Kilner, Colin A.'
'Halcrow, Malcolm A.'

_publ_section_title
;
 Novel hydrogen bond network topologies in complexes of the ditopic
 ligand 5-amino-3-(pyrid-2-yl)-1H-pyrazole
;
_journal_issue 9
_journal_name_full CrystEngComm
_journal_page_first 719
_journal_paper_doi 10.1039/b609424d
_journal_volume 8
_journal_year 2006
_chemical_formula_moiety 'C32 H28 Cu2 N16, 0.25[H2 O]'
_chemical_formula_sum 'C32 H28.5 Cu2 N16 O0.25'
_chemical_formula_weight 768.29
_chemical_name_systematic
;
Tetrakis(5-amino-3-{pyrid-2-yl}pyrazolido)dicopper(II)
hydrate (0.5/0.25) (7.xH~2~O; x = 0.25)
;
_space_group_IT_number 14
_symmetry_cell_setting monoclinic
_symmetry_space_group_name_Hall '-P 2ybc'
_symmetry_space_group_name_H-M 'P 1 21/c 1'
_atom_sites_solution_hydrogens geom
_atom_sites_solution_primary direct
_atom_sites_solution_secondary difmap
_audit_creation_method SHELXL-97
_cell_angle_alpha 90.00
_cell_angle_beta 110.892(4)
_cell_angle_gamma 90.00
_cell_formula_units_Z 4
_cell_length_a 12.3753(7)
_cell_length_b 17.1300(13)
_cell_length_c 16.3243(12)
_cell_measurement_reflns_used 19808
_cell_measurement_temperature 150(2)
_cell_measurement_theta_max 27.70
_cell_measurement_theta_min 3.72
_cell_volume 3233.1(4)
_computing_cell_refinement 'DENZO-SMN (Otwinowski & Minor, 1997)'
_computing_data_collection 'COLLECT (Nonius, 1999)'
_computing_data_reduction 'DENZO-SMN (Otwinowski & Minor, 1997)'
_computing_molecular_graphics 'ORTEX (McArdle, 1995)'
_computing_publication_material 'local program'
_computing_structure_refinement 'SHELXL-97 (Sheldrick, 1997)'
_computing_structure_solution 'SHELXS-97 (Sheldrick, 1990)'
_diffrn_ambient_temperature 150(2)
_diffrn_detector_area_resol_mean 9.091
_diffrn_measured_fraction_theta_full 0.885
_diffrn_measured_fraction_theta_max 0.885
_diffrn_measurement_device_type 'Nonius KappaCCD diffractometer'
_diffrn_measurement_method '/w and /f scans'
_diffrn_radiation_monochromator graphite
_diffrn_radiation_source 'fine-focus sealed tube'
_diffrn_radiation_type MoK\a
_diffrn_radiation_wavelength 0.71073
_diffrn_reflns_av_R_equivalents 0.0887
_diffrn_reflns_av_sigmaI/netI 0.0806
_diffrn_reflns_limit_h_max 15
_diffrn_reflns_limit_h_min -16
_diffrn_reflns_limit_k_max 21
_diffrn_reflns_limit_k_min -22
_diffrn_reflns_limit_l_max 21
_diffrn_reflns_limit_l_min -20
_diffrn_reflns_number 19808
_diffrn_reflns_theta_full 27.70
_diffrn_reflns_theta_max 27.70
_diffrn_reflns_theta_min 3.72
_exptl_absorpt_coefficient_mu 1.369
_exptl_absorpt_correction_T_max 0.811
_exptl_absorpt_correction_T_min 0.717
_exptl_absorpt_correction_type multi-scan
_exptl_absorpt_process_details
;
Using multiple and symmetry-related data measurements via the program SORTAV
See R.H. Blessing, Acta Cryst (1995), A51, 33-38
;
_exptl_crystal_colour 'Dark green'
_exptl_crystal_density_diffrn 1.578
_exptl_crystal_density_method 'not measured'
_exptl_crystal_description 'Square prism'
_exptl_crystal_F_000 1570
_exptl_crystal_size_max 0.26
_exptl_crystal_size_mid 0.24
_exptl_crystal_size_min 0.16
_refine_diff_density_max 0.781
_refine_diff_density_min -0.923
_refine_diff_density_rms 0.102
_refine_ls_extinction_coef 0.0139(19)
_refine_ls_extinction_expression Fc^*^=kFc[1+0.001xFc^2^\l^3^/sin(2\q)]^-1/4^
_refine_ls_extinction_method SHELXL
_refine_ls_goodness_of_fit_ref 1.021
_refine_ls_hydrogen_treatment mixed
_refine_ls_matrix_type full
_refine_ls_number_parameters 483
_refine_ls_number_reflns 6706
_refine_ls_number_restraints 12
_refine_ls_restrained_S_all 1.020
_refine_ls_R_factor_all 0.0897
_refine_ls_R_factor_gt 0.0678
_refine_ls_shift/su_max 0.000
_refine_ls_shift/su_mean 0.000
_refine_ls_structure_factor_coef Fsqd
_refine_ls_weighting_details 'calc w=1/[\s^2^(Fo^2^)+(0.0760P)^2^+8.9318P] where P=(Fo^2^+2Fc^2^)/3'
_refine_ls_weighting_scheme calc
_refine_ls_wR_factor_gt 0.1699
_refine_ls_wR_factor_ref 0.1947
_reflns_number_gt 5132
_reflns_number_total 6706
_reflns_threshold_expression >2sigma(I)
_cod_data_source_file b609424d.txt
_cod_data_source_block c:\datasets\leeds\kc2004~1\kc2004
_cod_depositor_comments
;
The following automatic conversions were performed:
'_symmetry_cell_setting' value 'Monoclinic' changed to 'monoclinic'
according to '/home/saulius/struct/CIF-dictionaries/cif_core.dic'
dictionary named 'cif_core.dic' version 2.4.1 from 2010-06-29.

Automatic conversion script
Id: cif_fix_enum 1527 2010-12-29 10:47:43Z saulius 
;
_cod_original_sg_symbol_H-M 'P 21/c'
_cod_original_formula_sum 'C32 H28.50 Cu2 N16 O0.25'
_cod_database_code 7203563

loop_
_symmetry_equiv_pos_as_xyz
'x, y, z'
'-x, y+1/2, -z+1/2'
'-x, -y, -z'
'x, -y-1/2, z-1/2'

loop_
_atom_site_label
_atom_site_type_symbol
_atom_site_fract_x
_atom_site_fract_y
_atom_site_fract_z
_atom_site_U_iso_or_equiv
_atom_site_adp_type
_atom_site_occupancy
_atom_site_symmetry_multiplicity
_atom_site_calc_flag
_atom_site_refinement_flags
_atom_site_disorder_assembly
_atom_site_disorder_group
Cu1 Cu 0.69465(5) 0.21161(3) 0.12683(4) 0.0414(2) Uani 1 1 d . . .
Cu2 Cu 0.99730(5) 0.22492(3) 0.27621(4) 0.0414(2) Uani 1 1 d . . .
N3 N 0.6240(4) 0.1908(2) -0.0097(3) 0.0420(9) Uani 1 1 d . . .
C4 C 0.5132(5) 0.1995(3) -0.0642(4) 0.0477(11) Uani 1 1 d . . .
H4 H 0.4574 0.2177 -0.0411 0.057 Uiso 1 1 calc R . .
C5 C 0.4789(5) 0.1830(4) -0.1522(4) 0.0546(13) Uani 1 1 d . . .
H5 H 0.4009 0.1907 -0.1896 0.066 Uiso 1 1 calc R . .
C6 C 0.5600(5) 0.1549(3) -0.1852(4) 0.0548(13) Uani 1 1 d . . .
H6 H 0.5378 0.1420 -0.2456 0.066 Uiso 1 1 calc R . .
C7 C 0.6731(5) 0.1459(3) -0.1301(3) 0.0495(12) Uani 1 1 d . . .
H7 H 0.7297 0.1274 -0.1523 0.059 Uiso 1 1 calc R . .
C8 C 0.7035(4) 0.1639(3) -0.0424(3) 0.0418(10) Uani 1 1 d . . .
C9 C 0.8200(4) 0.1607(3) 0.0215(3) 0.0409(10) Uani 1 1 d . . .
N10 N 0.8331(3) 0.1820(2) 0.1037(3) 0.0417(9) Uani 1 1 d . . .
N11 N 0.9479(4) 0.1805(2) 0.1544(3) 0.0426(9) Uani 1 1 d . . .
C12 C 1.0057(4) 0.1575(3) 0.1016(3) 0.0409(10) Uani 1 1 d . . .
C13 C 0.9276(5) 0.1445(3) 0.0169(3) 0.0461(11) Uani 1 1 d . . .
H13 H 0.9444 0.1281 -0.0330 0.055 Uiso 1 1 calc R . .
N14 N 1.1250(4) 0.1539(3) 0.1328(3) 0.0506(11) Uani 1 1 d D . .
H14A H 1.163(5) 0.145(4) 0.1880(19) 0.069(7) Uiso 1 1 d D . .
H14B H 1.154(5) 0.130(3) 0.099(3) 0.069(7) Uiso 1 1 d D . .
N15 N 1.0917(4) 0.3217(2) 0.3495(3) 0.0433(9) Uani 1 1 d . . .
C16 C 1.1962(5) 0.3202(3) 0.4111(4) 0.0493(12) Uani 1 1 d . . .
H16 H 1.2384 0.2726 0.4213 0.059 Uiso 1 1 calc R . .
C17 C 1.2475(5) 0.3854(3) 0.4619(4) 0.0513(12) Uani 1 1 d . . .
H17 H 1.3226 0.3829 0.5057 0.062 Uiso 1 1 calc R . .
C18 C 1.1835(5) 0.4537(3) 0.4452(4) 0.0524(13) Uani 1 1 d . . .
H18 H 1.2151 0.4993 0.4781 0.063 Uiso 1 1 calc R . .
C19 C 1.0746(5) 0.4564(3) 0.3815(4) 0.0468(11) Uani 1 1 d . . .
H19 H 1.0311 0.5034 0.3702 0.056 Uiso 1 1 calc R . .
C20 C 1.0292(4) 0.3887(3) 0.3337(3) 0.0427(11) Uani 1 1 d . . .
C21 C 0.9145(4) 0.3814(3) 0.2683(3) 0.0399(10) Uani 1 1 d . . .
N22 N 0.8795(4) 0.3082(2) 0.2408(3) 0.0427(9) Uani 1 1 d . . .
N23 N 0.7690(4) 0.3115(2) 0.1827(3) 0.0427(9) Uani 1 1 d . . .
C24 C 0.7348(4) 0.3866(3) 0.1725(3) 0.0443(11) Uani 1 1 d . . .
C25 C 0.8249(4) 0.4341(3) 0.2273(3) 0.0438(11) Uani 1 1 d . . .
H25 H 0.8248 0.4891 0.2347 0.053 Uiso 1 1 calc R . .
N26 N 0.6269(4) 0.4074(2) 0.1149(3) 0.0480(10) Uani 1 1 d D . .
H26A H 0.574(4) 0.373(2) 0.116(5) 0.069(7) Uiso 1 1 d D . .
H26B H 0.601(5) 0.4548(18) 0.118(4) 0.069(7) Uiso 1 1 d D . .
N27 N 0.6956(3) 0.1086(2) 0.2015(3) 0.0430(9) Uani 1 1 d . . .
C28 C 0.7759(5) 0.0524(3) 0.2288(3) 0.0466(11) Uani 1 1 d . . .
H28 H 0.8459 0.0584 0.2179 0.056 Uiso 1 1 calc R . .
C29 C 0.7614(5) -0.0138(3) 0.2719(4) 0.0494(12) Uani 1 1 d . . .
H29 H 0.8190 -0.0533 0.2885 0.059 Uiso 1 1 calc R . .
C30 C 0.6615(5) -0.0212(3) 0.2902(4) 0.0545(13) Uani 1 1 d . . .
H30 H 0.6502 -0.0655 0.3212 0.065 Uiso 1 1 calc R . .
C31 C 0.5780(5) 0.0361(3) 0.2633(4) 0.0494(12) Uani 1 1 d . . .
H31 H 0.5083 0.0313 0.2749 0.059 Uiso 1 1 calc R . .
C32 C 0.5970(4) 0.1010(3) 0.2190(3) 0.0423(10) Uani 1 1 d . . .
C33 C 0.5144(4) 0.1644(3) 0.1844(3) 0.0408(10) Uani 1 1 d . . .
N34 N 0.5462(4) 0.2215(2) 0.1409(3) 0.0416(9) Uani 1 1 d . . .
N35 N 0.4576(4) 0.2749(2) 0.1105(3) 0.0430(9) Uani 1 1 d . . .
C36 C 0.3741(4) 0.2492(3) 0.1379(3) 0.0401(10) Uani 1 1 d . . .
C37 C 0.4047(4) 0.1795(3) 0.1847(3) 0.0435(11) Uani 1 1 d . . .
H37 H 0.3608 0.1496 0.2107 0.052 Uiso 1 1 calc R . .
N38 N 0.2737(4) 0.2939(3) 0.1215(3) 0.0480(10) Uani 1 1 d D . .
H38A H 0.258(5) 0.316(3) 0.070(3) 0.069(7) Uiso 1 1 d D . .
H38B H 0.214(4) 0.266(3) 0.121(4) 0.069(7) Uiso 1 1 d D . .
N39 N 0.9419(3) 0.1706(2) 0.3774(3) 0.0406(9) Uani 1 1 d . . .
C40 C 0.8462(5) 0.1811(3) 0.3954(4) 0.0477(12) Uani 1 1 d . . .
H40 H 0.7855 0.2114 0.3560 0.057 Uiso 1 1 calc R . .
C41 C 0.8307(5) 0.1498(3) 0.4692(4) 0.0534(13) Uani 1 1 d . . .
H41 H 0.7604 0.1574 0.4791 0.064 Uiso 1 1 calc R . .
C42 C 0.9204(5) 0.1072(3) 0.5278(4) 0.0555(14) Uani 1 1 d . . .
H42 H 0.9137 0.0866 0.5798 0.067 Uiso 1 1 calc R . .
C43 C 1.0201(5) 0.0954(3) 0.5090(4) 0.0510(12) Uani 1 1 d . . .
H43 H 1.0823 0.0658 0.5479 0.061 Uiso 1 1 calc R . .
C44 C 1.0286(5) 0.1267(3) 0.4334(3) 0.0438(11) Uani 1 1 d . . .
C45 C 1.1305(4) 0.1186(3) 0.4087(3) 0.0426(11) Uani 1 1 d . . .
N46 N 1.1264(4) 0.1535(2) 0.3340(3) 0.0423(9) Uani 1 1 d . . .
N47 N 1.2327(4) 0.1475(2) 0.3252(3) 0.0456(9) Uani 1 1 d . . .
C48 C 1.2993(4) 0.1070(3) 0.3949(3) 0.0441(11) Uani 1 1 d . . .
C49 C 1.2390(4) 0.0869(3) 0.4498(3) 0.0443(11) Uani 1 1 d . . .
H49 H 1.2664 0.0581 0.5030 0.053 Uiso 1 1 calc R . .
N50 N 1.4148(4) 0.0889(3) 0.4035(3) 0.0509(10) Uani 1 1 d D . .
H50A H 1.439(5) 0.120(3) 0.369(3) 0.069(7) Uiso 1 1 d D . .
H50B H 1.448(5) 0.107(3) 0.458(2) 0.069(7) Uiso 1 1 d D . .
O51A O 0.5000 0.5000 0.5000 0.073(7) Uiso 0.25 2 d SP A 1
O51B O 0.457(2) 0.5003(14) 0.5484(17) 0.041(5) Uiso 0.13 1 d P B 2

loop_
_atom_site_aniso_label
_atom_site_aniso_U_11
_atom_site_aniso_U_22
_atom_site_aniso_U_33
_atom_site_aniso_U_23
_atom_site_aniso_U_13
_atom_site_aniso_U_12
Cu1 0.0404(4) 0.0434(3) 0.0451(4) -0.0005(2) 0.0209(3) 0.0017(2)
Cu2 0.0424(4) 0.0404(3) 0.0437(4) -0.0009(2) 0.0182(3) 0.0037(2)
N3 0.045(2) 0.043(2) 0.040(2) -0.0022(17) 0.0169(19) -0.0047(17)
C4 0.045(3) 0.053(3) 0.046(3) 0.006(2) 0.017(2) -0.002(2)
C5 0.047(3) 0.070(3) 0.046(3) 0.000(3) 0.015(2) -0.006(3)
C6 0.056(3) 0.064(3) 0.046(3) 0.000(3) 0.020(3) -0.007(3)
C7 0.052(3) 0.056(3) 0.044(3) -0.004(2) 0.022(2) -0.005(2)
C8 0.047(3) 0.043(2) 0.039(2) 0.000(2) 0.019(2) -0.002(2)
C9 0.043(3) 0.041(2) 0.043(3) 0.003(2) 0.021(2) 0.0012(19)
N10 0.039(2) 0.044(2) 0.044(2) -0.0012(17) 0.0165(18) -0.0022(16)
N11 0.041(2) 0.046(2) 0.044(2) -0.0036(18) 0.0194(19) -0.0015(17)
C12 0.042(3) 0.040(2) 0.046(3) 0.000(2) 0.022(2) 0.0007(18)
C13 0.051(3) 0.045(2) 0.051(3) 0.001(2) 0.030(3) 0.002(2)
N14 0.046(3) 0.060(3) 0.054(3) 0.002(2) 0.027(2) 0.0044(19)
N15 0.047(2) 0.039(2) 0.046(2) 0.0005(17) 0.019(2) -0.0008(17)
C16 0.047(3) 0.042(2) 0.058(3) 0.000(2) 0.018(3) -0.002(2)
C17 0.052(3) 0.049(3) 0.052(3) 0.000(2) 0.016(3) -0.003(2)
C18 0.057(3) 0.046(3) 0.059(3) -0.003(2) 0.028(3) -0.007(2)
C19 0.052(3) 0.039(2) 0.054(3) 0.002(2) 0.025(3) -0.002(2)
C20 0.049(3) 0.041(2) 0.046(3) 0.005(2) 0.027(2) 0.000(2)
C21 0.046(3) 0.039(2) 0.040(2) -0.0012(19) 0.023(2) -0.0018(19)
N22 0.042(2) 0.0383(19) 0.050(2) -0.0045(18) 0.020(2) -0.0030(16)
N23 0.043(2) 0.042(2) 0.049(2) 0.0018(18) 0.023(2) 0.0047(16)
C24 0.052(3) 0.040(2) 0.050(3) 0.005(2) 0.028(2) 0.003(2)
C25 0.048(3) 0.035(2) 0.053(3) 0.003(2) 0.025(2) 0.0016(19)
N26 0.048(3) 0.040(2) 0.056(3) 0.009(2) 0.020(2) 0.0038(18)
N27 0.042(2) 0.044(2) 0.045(2) 0.0004(17) 0.0176(19) 0.0042(17)
C28 0.045(3) 0.046(3) 0.049(3) -0.001(2) 0.016(2) 0.006(2)
C29 0.056(3) 0.043(2) 0.048(3) 0.005(2) 0.018(2) 0.012(2)
C30 0.065(4) 0.046(3) 0.052(3) 0.009(2) 0.021(3) 0.003(2)
C31 0.052(3) 0.047(3) 0.053(3) 0.004(2) 0.023(3) -0.001(2)
C32 0.042(3) 0.044(2) 0.044(3) 0.000(2) 0.020(2) 0.0031(19)
C33 0.041(3) 0.041(2) 0.043(3) 0.000(2) 0.018(2) 0.0023(19)
N34 0.043(2) 0.0391(19) 0.047(2) 0.0013(17) 0.0212(19) 0.0015(16)
N35 0.039(2) 0.043(2) 0.049(2) 0.0041(17) 0.0171(19) 0.0037(16)
C36 0.036(2) 0.042(2) 0.041(2) -0.002(2) 0.013(2) -0.0010(18)
C37 0.039(3) 0.048(3) 0.046(3) 0.001(2) 0.018(2) -0.001(2)
N38 0.042(2) 0.048(2) 0.057(3) 0.003(2) 0.022(2) 0.0023(18)
N39 0.044(2) 0.0378(19) 0.042(2) -0.0017(16) 0.0183(18) 0.0013(16)
C40 0.053(3) 0.045(3) 0.049(3) -0.007(2) 0.023(2) 0.001(2)
C41 0.061(3) 0.052(3) 0.060(3) -0.006(3) 0.038(3) -0.002(2)
C42 0.070(4) 0.051(3) 0.058(3) 0.002(2) 0.037(3) -0.001(3)
C43 0.059(3) 0.048(3) 0.049(3) 0.003(2) 0.023(3) -0.001(2)
C44 0.054(3) 0.038(2) 0.043(3) -0.003(2) 0.021(2) -0.003(2)
C45 0.047(3) 0.037(2) 0.047(3) -0.003(2) 0.021(2) -0.0002(19)
N46 0.042(2) 0.045(2) 0.042(2) -0.0010(17) 0.0170(18) 0.0020(16)
N47 0.046(2) 0.045(2) 0.050(2) -0.0008(18) 0.022(2) 0.0040(17)
C48 0.042(3) 0.042(2) 0.047(3) -0.005(2) 0.015(2) 0.003(2)
C49 0.048(3) 0.042(2) 0.041(3) 0.000(2) 0.014(2) 0.002(2)
N50 0.046(3) 0.050(2) 0.058(3) -0.003(2) 0.021(2) 0.0050(19)

loop_
_atom_type_symbol
_atom_type_description
_atom_type_scat_dispersion_real
_atom_type_scat_dispersion_imag
_atom_type_scat_source
C C 0.0033 0.0016 'International Tables Vol C Tables 4.2.6.8 and 6.1.1.4'
H H 0.0000 0.0000 'International Tables Vol C Tables 4.2.6.8 and 6.1.1.4'
Cu Cu 0.3201 1.2651 'International Tables Vol C Tables 4.2.6.8 and 6.1.1.4'
N N 0.0061 0.0033 'International Tables Vol C Tables 4.2.6.8 and 6.1.1.4'
O O 0.0106 0.0060 'International Tables Vol C Tables 4.2.6.8 and 6.1.1.4'

loop_
_geom_angle_atom_site_label_1
_geom_angle_atom_site_label_2
_geom_angle_atom_site_label_3
_geom_angle
_geom_angle_site_symmetry_1
_geom_angle_site_symmetry_3
_geom_angle_publ_flag
N34 Cu1 N10 169.05(16) . . ?
N34 Cu1 N23 99.90(16) . . ?
N10 Cu1 N23 91.02(16) . . ?
N34 Cu1 N3 94.96(17) . . ?
N10 Cu1 N3 79.27(17) . . ?
N23 Cu1 N3 125.07(16) . . ?
N34 Cu1 N27 79.50(15) . . ?
N10 Cu1 N27 93.96(16) . . ?
N23 Cu1 N27 122.44(17) . . ?
N3 Cu1 N27 112.16(16) . . ?
N46 Cu2 N22 168.43(17) . . ?
N46 Cu2 N11 98.47(17) . . ?
N22 Cu2 N11 92.96(17) . . ?
N46 Cu2 N15 91.46(16) . . ?
N22 Cu2 N15 78.59(17) . . ?
N11 Cu2 N15 139.63(16) . . ?
N46 Cu2 N39 78.16(15) . . ?
N22 Cu2 N39 97.47(15) . . ?
N11 Cu2 N39 120.95(15) . . ?
N15 Cu2 N39 99.36(15) . . ?
C4 N3 C8 119.1(4) . . ?
C4 N3 Cu1 128.1(3) . . ?
C8 N3 Cu1 112.8(3) . . ?
N3 C4 C5 121.9(5) . . ?
N3 C4 H4 119.1 . . ?
C5 C4 H4 119.1 . . ?
C4 C5 C6 118.9(5) . . ?
C4 C5 H5 120.6 . . ?
C6 C5 H5 120.6 . . ?
C7 C6 C5 119.6(5) . . ?
C7 C6 H6 120.2 . . ?
C5 C6 H6 120.2 . . ?
C6 C7 C8 119.4(5) . . ?
C6 C7 H7 120.3 . . ?
C8 C7 H7 120.3 . . ?
N3 C8 C7 121.1(5) . . ?
N3 C8 C9 113.8(4) . . ?
C7 C8 C9 125.0(4) . . ?
N10 C9 C13 109.4(5) . . ?
N10 C9 C8 116.4(4) . . ?
C13 C9 C8 134.1(5) . . ?
C9 N10 N11 109.1(4) . . ?
C9 N10 Cu1 117.6(3) . . ?
N11 N10 Cu1 133.2(3) . . ?
C12 N11 N10 106.9(4) . . ?
C12 N11 Cu2 133.9(3) . . ?
N10 N11 Cu2 118.4(3) . . ?
N11 C12 N14 121.0(5) . . ?
N11 C12 C13 109.9(4) . . ?
N14 C12 C13 129.0(4) . . ?
C9 C13 C12 104.6(4) . . ?
C9 C13 H13 127.7 . . ?
C12 C13 H13 127.7 . . ?
C12 N14 H14A 120(4) . . ?
C12 N14 H14B 115(4) . . ?
H14A N14 H14B 113(3) . . ?
C16 N15 C20 119.8(4) . . ?
C16 N15 Cu2 127.0(3) . . ?
C20 N15 Cu2 112.9(3) . . ?
N15 C16 C17 123.2(5) . . ?
N15 C16 H16 118.4 . . ?
C17 C16 H16 118.4 . . ?
C18 C17 C16 116.8(5) . . ?
C18 C17 H17 121.6 . . ?
C16 C17 H17 121.6 . . ?
C19 C18 C17 120.9(5) . . ?
C19 C18 H18 119.6 . . ?
C17 C18 H18 119.6 . . ?
C18 C19 C20 118.9(5) . . ?
C18 C19 H19 120.5 . . ?
C20 C19 H19 120.5 . . ?
N15 C20 C19 120.4(5) . . ?
N15 C20 C21 114.2(4) . . ?
C19 C20 C21 125.3(4) . . ?
N22 C21 C25 109.6(4) . . ?
N22 C21 C20 116.1(4) . . ?
C25 C21 C20 134.3(4) . . ?
C21 N22 N23 108.4(4) . . ?
C21 N22 Cu2 117.3(3) . . ?
N23 N22 Cu2 133.6(3) . . ?
C24 N23 N22 108.7(4) . . ?
C24 N23 Cu1 133.4(4) . . ?
N22 N23 Cu1 117.8(3) . . ?
N23 C24 N26 121.2(5) . . ?
N23 C24 C25 109.3(5) . . ?
N26 C24 C25 129.5(4) . . ?
C21 C25 C24 104.0(4) . . ?
C21 C25 H25 128.0 . . ?
C24 C25 H25 128.0 . . ?
C24 N26 H26A 111(4) . . ?
C24 N26 H26B 119(4) . . ?
H26A N26 H26B 109(3) . . ?
C28 N27 C32 118.5(4) . . ?
C28 N27 Cu1 129.3(3) . . ?
C32 N27 Cu1 112.1(3) . . ?
N27 C28 C29 122.9(5) . . ?
N27 C28 H28 118.5 . . ?
C29 C28 H28 118.5 . . ?
C30 C29 C28 118.5(5) . . ?
C30 C29 H29 120.7 . . ?
C28 C29 H29 120.7 . . ?
C31 C30 C29 119.6(5) . . ?
C31 C30 H30 120.2 . . ?
C29 C30 H30 120.2 . . ?
C30 C31 C32 119.2(5) . . ?
C30 C31 H31 120.4 . . ?
C32 C31 H31 120.4 . . ?
N27 C32 C31 121.2(4) . . ?
N27 C32 C33 113.9(4) . . ?
C31 C32 C33 124.8(4) . . ?
N34 C33 C37 109.7(4) . . ?
N34 C33 C32 116.7(4) . . ?
C37 C33 C32 133.6(4) . . ?
C33 N34 N35 109.1(4) . . ?
C33 N34 Cu1 117.8(3) . . ?
N35 N34 Cu1 133.0(3) . . ?
C36 N35 N34 105.8(4) . . ?
N35 C36 C37 111.9(4) . . ?
N35 C36 N38 119.6(4) . . ?
C37 C36 N38 128.4(4) . . ?
C33 C37 C36 103.5(4) . . ?
C33 C37 H37 128.3 . . ?
C36 C37 H37 128.3 . . ?
C36 N38 H38A 107(4) . . ?
C36 N38 H38B 113(4) . . ?
H38A N38 H38B 109(3) . . ?
C40 N39 C44 118.5(4) . . ?
C40 N39 Cu2 130.3(3) . . ?
C44 N39 Cu2 110.8(3) . . ?
N39 C40 C41 123.1(5) . . ?
N39 C40 H40 118.4 . . ?
C41 C40 H40 118.4 . . ?
C42 C41 C40 118.5(5) . . ?
C42 C41 H41 120.8 . . ?
C40 C41 H41 120.8 . . ?
C41 C42 C43 118.7(5) . . ?
C41 C42 H42 120.7 . . ?
C43 C42 H42 120.7 . . ?
C44 C43 C42 119.7(5) . . ?
C44 C43 H43 120.1 . . ?
C42 C43 H43 120.1 . . ?
N39 C44 C43 121.5(5) . . ?
N39 C44 C45 114.7(4) . . ?
C43 C44 C45 123.8(5) . . ?
N46 C45 C49 109.4(4) . . ?
N46 C45 C44 116.9(4) . . ?
C49 C45 C44 133.5(5) . . ?
C45 N46 N47 109.4(4) . . ?
C45 N46 Cu2 118.3(3) . . ?
N47 N46 Cu2 129.8(3) . . ?
C48 N47 N46 105.8(4) . . ?
N47 C48 C49 111.4(4) . . ?
N47 C48 N50 119.4(5) . . ?
C49 C48 N50 129.1(5) . . ?
C45 C49 C48 103.9(4) . . ?
C45 C49 H49 128.1 . . ?
C48 C49 H49 128.1 . . ?
C48 N50 H50A 111(4) . . ?
C48 N50 H50B 97(4) . . ?
H50A N50 H50B 106(3) . . ?

loop_
_geom_bond_atom_site_label_1
_geom_bond_atom_site_label_2
_geom_bond_distance
_geom_bond_site_symmetry_2
_geom_bond_publ_flag
Cu1 N34 1.938(4) . ?
Cu1 N10 1.948(4) . ?
Cu1 N23 2.002(4) . ?
Cu1 N3 2.113(4) . ?
Cu1 N27 2.141(4) . ?
Cu1 Cu2 3.6759(9) . ?
Cu2 N46 1.965(4) . ?
Cu2 N22 1.973(4) . ?
Cu2 N11 2.010(4) . ?
Cu2 N15 2.133(4) . ?
Cu2 N39 2.208(4) . ?
N3 C4 1.351(7) . ?
N3 C8 1.357(6) . ?
C4 C5 1.374(8) . ?
C4 H4 0.9500 . ?
C5 C6 1.384(8) . ?
C5 H5 0.9500 . ?
C6 C7 1.376(8) . ?
C6 H6 0.9500 . ?
C7 C8 1.379(7) . ?
C7 H7 0.9500 . ?
C8 C9 1.448(7) . ?
C9 N10 1.344(6) . ?
C9 C13 1.390(7) . ?
N10 N11 1.366(6) . ?
N11 C12 1.359(6) . ?
C12 N14 1.381(7) . ?
C12 C13 1.394(7) . ?
C13 H13 0.9500 . ?
N14 H14A 0.87(3) . ?
N14 H14B 0.87(3) . ?
N15 C16 1.326(7) . ?
N15 C20 1.357(6) . ?
C16 C17 1.401(7) . ?
C16 H16 0.9500 . ?
C17 C18 1.383(7) . ?
C17 H17 0.9500 . ?
C18 C19 1.379(8) . ?
C18 H18 0.9500 . ?
C19 C20 1.398(7) . ?
C19 H19 0.9500 . ?
C20 C21 1.446(7) . ?
C21 N22 1.351(6) . ?
C21 C25 1.400(7) . ?
N22 N23 1.360(6) . ?
N23 C24 1.345(6) . ?
C24 N26 1.378(7) . ?
C24 C25 1.413(7) . ?
C25 H25 0.9500 . ?
N26 H26A 0.88(3) . ?
N26 H26B 0.88(3) . ?
N27 C28 1.341(6) . ?
N27 C32 1.355(6) . ?
C28 C29 1.379(7) . ?
C28 H28 0.9500 . ?
C29 C30 1.378(8) . ?
C29 H29 0.9500 . ?
C30 C31 1.378(7) . ?
C30 H30 0.9500 . ?
C31 C32 1.392(7) . ?
C31 H31 0.9500 . ?
C32 C33 1.459(7) . ?
C33 N34 1.347(6) . ?
C33 C37 1.384(7) . ?
N34 N35 1.377(5) . ?
N35 C36 1.339(6) . ?
C36 C37 1.395(7) . ?
C36 N38 1.402(6) . ?
C37 H37 0.9500 . ?
N38 H38A 0.88(3) . ?
N38 H38B 0.88(3) . ?
N39 C40 1.330(6) . ?
N39 C44 1.361(6) . ?
C40 C41 1.393(7) . ?
C40 H40 0.9500 . ?
C41 C42 1.386(8) . ?
C41 H41 0.9500 . ?
C42 C43 1.390(7) . ?
C42 H42 0.9500 . ?
C43 C44 1.383(7) . ?
C43 H43 0.9500 . ?
C44 C45 1.462(7) . ?
C45 N46 1.343(6) . ?
C45 C49 1.381(7) . ?
N46 N47 1.377(6) . ?
N47 C48 1.336(7) . ?
C48 C49 1.398(7) . ?
C48 N50 1.420(6) . ?
C49 H49 0.9500 . ?
N50 H50A 0.90(3) . ?
N50 H50B 0.89(3) . ?

loop_
_geom_hbond_atom_site_label_D
_geom_hbond_atom_site_label_H
_geom_hbond_atom_site_label_A
_geom_hbond_distance_DH
_geom_hbond_distance_HA
_geom_hbond_distance_DA
_geom_hbond_angle_DHA
_geom_hbond_site_symmetry_A
N14 H14A N47 0.87(3) 2.09(3) 2.944(7) 167(5) .
N26 H26A N35 0.88(3) 2.20(3) 3.073(6) 171(5) .
N26 H26B N50 0.88(3) 2.32(3) 3.148(6) 157(5) 2_755
N38 H38B N14 0.88(3) 2.26(4) 3.069(6) 154(6) 1_455
